data_7049692
loop_
_publ_author_name
'Dankhoff, Katja'
'Weber, Birgit'

_publ_section_title
;
 Isostructural iron(iii) spin crossover complexes with a tridentate Schiff
 base-like ligand: X-ray structures and magnetic properties.
;
_journal_issue 41
_journal_name_full 'Dalton transactions (Cambridge, England : 2003)'
_journal_page_first 15376
_journal_page_last 15380
_journal_paper_doi 10.1039/c9dt00846b
_journal_volume 48
_journal_year 2019
_chemical_formula_moiety 'C24 H26 Fe N4 O4, Cl O4'
_chemical_formula_sum 'C24 H26 Cl Fe N4 O8'
_chemical_formula_weight 589.79
_chemical_name_common '[Fe(L30b)2]ClO4'
_space_group_crystal_system orthorhombic
_space_group_IT_number 19
_space_group_name_Hall 'P 2ac 2ab'
_space_group_name_H-M_alt 'P 21 21 21'
_symmetry_space_group_name_Hall 'P 2ac 2ab'
_symmetry_space_group_name_H-M 'P 21 21 21'
_atom_sites_solution_hydrogens geom
_audit_creation_date 2019-01-09
_audit_creation_method SHELXL-2014/7
_audit_update_record
;
2019-02-22 deposited with the CCDC.    2019-04-12 downloaded from the CCDC.
;
_cell_angle_alpha 90
_cell_angle_beta 90
_cell_angle_gamma 90
_cell_formula_units_Z 4
_cell_length_a 8.6347(3)
_cell_length_b 16.5568(7)
_cell_length_c 17.5497(6)
_cell_measurement_reflns_used 8171
_cell_measurement_temperature 100(2)
_cell_measurement_theta_max 28.5
_cell_measurement_theta_min 2.3
_cell_volume 2508.96(16)
_computing_cell_refinement X-AREA-STOE
_computing_data_collection X-AREA-STOE
_computing_data_reduction X-AREA-STOE
_computing_molecular_graphics ORTEP-III
_computing_publication_material PLATON
_computing_structure_refinement 'SHELXL-2014 (Sheldrick, 2014)'
_computing_structure_solution SIR97
_diffrn_ambient_temperature 100(2)
_diffrn_detector_area_resol_mean 9
_diffrn_measured_fraction_theta_full 0.994
_diffrn_measured_fraction_theta_max 0.958
_diffrn_measurement_device_type STOE-STADIVARI
_diffrn_measurement_method omega-scan
_diffrn_radiation_type MoK\a
_diffrn_radiation_wavelength 0.71073
_diffrn_reflns_av_R_equivalents 0.0393
_diffrn_reflns_av_unetI/netI 0.0801
_diffrn_reflns_Laue_measured_fraction_full 0.994
_diffrn_reflns_Laue_measured_fraction_max 0.958
_diffrn_reflns_limit_h_max 5
_diffrn_reflns_limit_h_min -11
_diffrn_reflns_limit_k_max 22
_diffrn_reflns_limit_k_min -22
_diffrn_reflns_limit_l_max 22
_diffrn_reflns_limit_l_min -18
_diffrn_reflns_number 13617
_diffrn_reflns_point_group_measured_fraction_full 0.978
_diffrn_reflns_point_group_measured_fraction_max 0.924
_diffrn_reflns_theta_full 25.242
_diffrn_reflns_theta_max 28.459
_diffrn_reflns_theta_min 2.321
_diffrn_source 'fine-focus sealed tube'
_exptl_absorpt_coefficient_mu 0.765
_exptl_absorpt_correction_type none
_exptl_crystal_colour purple
_exptl_crystal_density_diffrn 1.561
_exptl_crystal_density_method 'not measured'
_exptl_crystal_description plate
_exptl_crystal_F_000 1220
_exptl_crystal_size_max 0.087
_exptl_crystal_size_mid 0.078
_exptl_crystal_size_min 0.038
_refine_diff_density_max 0.384
_refine_diff_density_min -0.370
_refine_diff_density_rms 0.064
_refine_ls_abs_structure_details
;
 Flack x determined using 1532 quotients [(I+)-(I-)]/[(I+)+(I-)]
 (Parsons, Flack and Wagner, Acta Cryst. B69 (2013) 249-259).
;
_refine_ls_abs_structure_Flack -0.001(12)
_refine_ls_extinction_method none
_refine_ls_goodness_of_fit_ref 0.902
_refine_ls_hydrogen_treatment constr
_refine_ls_matrix_type full
_refine_ls_number_parameters 343
_refine_ls_number_reflns 5863
_refine_ls_number_restraints 0
_refine_ls_restrained_S_all 0.902
_refine_ls_R_factor_all 0.0566
_refine_ls_R_factor_gt 0.0368
_refine_ls_shift/su_max 0.001
_refine_ls_shift/su_mean 0.000
_refine_ls_structure_factor_coef Fsqd
_refine_ls_weighting_details 'w=1/[\s^2^(Fo^2^)+(0.0251P)^2^] where P=(Fo^2^+2Fc^2^)/3'
_refine_ls_weighting_scheme calc
_refine_ls_wR_factor_gt 0.0616
_refine_ls_wR_factor_ref 0.0649
_reflns_Friedel_coverage 0.713
_reflns_Friedel_fraction_full 0.957
_reflns_Friedel_fraction_max 0.880
_reflns_number_gt 4469
_reflns_number_total 5863
_reflns_threshold_expression 'I > 2\s(I)'
_cod_data_source_file c9dt00846b2.cif
_cod_data_source_block kd073
_cod_depositor_comments 'Adding full bibliography for 7049690--7049693.cif.'
_cod_database_code 7049692
_shelx_space_group_comment
;
The symmetry employed for this shelxl refinement is uniquely defined
by the following loop, which should always be used as a source of
symmetry information in preference to the above space-group names.
They are only intended as comments.
;

loop_
_space_group_symop_operation_xyz
'x, y, z'
'-x+1/2, -y, z+1/2'
'x+1/2, -y+1/2, -z'
'-x, y+1/2, -z+1/2'

loop_
_atom_site_label
_atom_site_type_symbol
_atom_site_fract_x
_atom_site_fract_y
_atom_site_fract_z
_atom_site_U_iso_or_equiv
_atom_site_adp_type
_atom_site_occupancy
_atom_site_site_symmetry_order
_atom_site_calc_flag
_atom_site_refinement_flags_posn
_atom_site_refinement_flags_adp
C1 C 0.6785(3) -0.0324(2) 0.3028(2) 0.0145(8) Uani 1 1 d . .
H1 H 0.6478 -0.0864 0.2923 0.017 Uiso 1 1 calc R U
C2 C 0.7245(3) -0.0129(2) 0.37631(19) 0.0166(9) Uani 1 1 d . .
H2 H 0.7267 -0.0527 0.4153 0.020 Uiso 1 1 calc R U
C3 C 0.7671(4) 0.0660(2) 0.3914(2) 0.0191(9) Uani 1 1 d . .
H3 H 0.7984 0.0812 0.4413 0.023 Uiso 1 1 calc R U
C4 C 0.7639(4) 0.1227(2) 0.3334(2) 0.0179(9) Uani 1 1 d . .
H4 H 0.7929 0.1771 0.3430 0.021 Uiso 1 1 calc R U
C5 C 0.7179(4) 0.0991(2) 0.2610(2) 0.0136(8) Uani 1 1 d . .
C6 C 0.7085(4) 0.1542(2) 0.1939(2) 0.0178(8) Uani 1 1 d . .
H6A H 0.6705 0.2080 0.2098 0.021 Uiso 1 1 calc R U
H6B H 0.8122 0.1608 0.1706 0.021 Uiso 1 1 calc R U
C7 C 0.5314(4) 0.1650(2) 0.0904(2) 0.0131(8) Uani 1 1 d . .
H7 H 0.5440 0.2216 0.0972 0.016 Uiso 1 1 calc R U
C8 C 0.4380(4) 0.1396(2) 0.0283(2) 0.0124(8) Uani 1 1 d . .
C9 C 0.4382(3) 0.0578(2) 0.0059(2) 0.0144(8) Uani 1 1 d . .
C10 C 0.3634(4) 0.0296(2) -0.0668(2) 0.0183(9) Uani 1 1 d . .
H10A H 0.3815 -0.0284 -0.0732 0.027 Uiso 1 1 calc R U
H10B H 0.4083 0.0589 -0.1100 0.027 Uiso 1 1 calc R U
H10C H 0.2518 0.0400 -0.0645 0.027 Uiso 1 1 calc R U
C11 C 0.3532(4) 0.2027(2) -0.0142(2) 0.0163(8) Uani 1 1 d . .
C12 C 0.3783(4) 0.2901(2) 0.0079(2) 0.0191(9) Uani 1 1 d . .
H12A H 0.3190 0.3251 -0.0263 0.029 Uiso 1 1 calc R U
H12B H 0.4886 0.3033 0.0040 0.029 Uiso 1 1 calc R U
H12C H 0.3434 0.2985 0.0605 0.029 Uiso 1 1 calc R U
C21 C 0.2961(4) 0.0493(2) 0.2064(2) 0.0166(8) Uani 1 1 d . .
H21 H 0.3315 0.1034 0.2020 0.020 Uiso 1 1 calc R U
C22 C 0.1495(4) 0.0349(2) 0.2345(2) 0.0174(9) Uani 1 1 d . .
H22 H 0.0842 0.0785 0.2489 0.021 Uiso 1 1 calc R U
C23 C 0.0989(4) -0.0442(2) 0.2415(2) 0.0172(8) Uani 1 1 d . .
H23 H -0.0018 -0.0555 0.2605 0.021 Uiso 1 1 calc R U
C24 C 0.1962(4) -0.1066(2) 0.2204(2) 0.0164(8) Uani 1 1 d . .
H24 H 0.1640 -0.1612 0.2252 0.020 Uiso 1 1 calc R U
C25 C 0.3417(4) -0.0880(2) 0.1922(2) 0.0129(8) Uani 1 1 d . .
C26 C 0.4526(4) -0.1516(2) 0.1645(2) 0.0193(9) Uani 1 1 d . .
H26A H 0.4728 -0.1912 0.2055 0.023 Uiso 1 1 calc R U
H26B H 0.4074 -0.1806 0.1205 0.023 Uiso 1 1 calc R U
C27 C 0.7084(4) -0.1589(2) 0.1180(2) 0.0158(8) Uani 1 1 d . .
H27 H 0.6891 -0.2153 0.1200 0.019 Uiso 1 1 calc R U
C28 C 0.8559(4) -0.1346(2) 0.0891(2) 0.0164(8) Uani 1 1 d . .
C29 C 0.8923(4) -0.0523(2) 0.0807(2) 0.0163(8) Uani 1 1 d . .
C30 C 1.0397(3) -0.0229(2) 0.0439(2) 0.0206(10) Uani 1 1 d . .
H30A H 1.0329 0.0355 0.0353 0.031 Uiso 1 1 calc R U
H30B H 1.0544 -0.0506 -0.0049 0.031 Uiso 1 1 calc R U
H30C H 1.1276 -0.0345 0.0775 0.031 Uiso 1 1 calc R U
C31 C 0.9644(4) -0.1997(3) 0.0680(2) 0.0229(10) Uani 1 1 d . .
C32 C 0.9056(4) -0.2848(2) 0.0583(2) 0.0228(9) Uani 1 1 d . .
H32A H 0.9837 -0.3172 0.0317 0.034 Uiso 1 1 calc R U
H32B H 0.8097 -0.2841 0.0284 0.034 Uiso 1 1 calc R U
H32C H 0.8851 -0.3084 0.1085 0.034 Uiso 1 1 calc R U
N1 N 0.6754(3) 0.02189(18) 0.24575(17) 0.0128(7) Uani 1 1 d . .
N2 N 0.6015(3) 0.11806(16) 0.13906(18) 0.0126(6) Uani 1 1 d . .
N21 N 0.3903(3) -0.01106(17) 0.18498(15) 0.0123(6) Uani 1 1 d . .
N22 N 0.5980(3) -0.11217(16) 0.14175(18) 0.0128(6) Uani 1 1 d . .
O1 O 0.5077(2) 0.00095(16) 0.04219(12) 0.0141(5) Uani 1 1 d . .
O2 O 0.2627(3) 0.18636(16) -0.06596(15) 0.0242(6) Uani 1 1 d . .
O21 O 0.8020(2) 0.00533(17) 0.10060(13) 0.0153(5) Uani 1 1 d . .
O22 O 1.1043(3) -0.18716(17) 0.05871(17) 0.0362(8) Uani 1 1 d . .
O31 O 0.8837(3) -0.30618(14) 0.36653(15) 0.0213(6) Uani 1 1 d . .
O32 O 0.9012(3) -0.16813(14) 0.33680(14) 0.0240(6) Uani 1 1 d . .
O33 O 0.7017(2) -0.24664(16) 0.28430(15) 0.0234(6) Uani 1 1 d . .
O34 O 0.9593(3) -0.26605(16) 0.24353(14) 0.0238(7) Uani 1 1 d . .
Cl1 Cl 0.86199(9) -0.24685(6) 0.30805(5) 0.01581(19) Uani 1 1 d . .
Fe1 Fe 0.59758(5) 0.00326(3) 0.14123(3) 0.01179(11) Uani 1 1 d . .

loop_
_atom_site_aniso_label
_atom_site_aniso_U_11
_atom_site_aniso_U_22
_atom_site_aniso_U_33
_atom_site_aniso_U_23
_atom_site_aniso_U_13
_atom_site_aniso_U_12
C1 0.0109(16) 0.0139(19) 0.019(2) 0.0027(17) -0.0013(16) -0.0019(13)
C2 0.0174(16) 0.019(2) 0.014(2) 0.0032(18) -0.0007(13) 0.0014(15)
C3 0.0187(18) 0.026(2) 0.013(2) 0.0009(19) 0.0011(16) -0.0023(17)
C4 0.0179(18) 0.018(2) 0.018(2) -0.0004(18) 0.0006(16) -0.0016(15)
C5 0.0120(16) 0.011(2) 0.018(2) -0.0005(17) 0.0004(15) -0.0012(14)
C6 0.0188(17) 0.016(2) 0.019(2) 0.0039(19) -0.0053(17) -0.0026(15)
C7 0.0160(17) 0.010(2) 0.0133(19) 0.0011(17) 0.0055(15) -0.0006(14)
C8 0.0129(17) 0.014(2) 0.0104(19) 0.0009(16) 0.0012(14) 0.0016(13)
C9 0.0090(16) 0.021(2) 0.013(2) 0.0015(18) 0.0022(14) -0.0017(14)
C10 0.0215(18) 0.020(2) 0.0132(19) 0.0017(17) -0.0021(16) 0.0000(14)
C11 0.0154(17) 0.020(2) 0.014(2) 0.0014(18) 0.0051(16) 0.0017(15)
C12 0.0174(19) 0.020(2) 0.020(2) 0.0069(18) -0.0011(17) 0.0064(16)
C21 0.0173(17) 0.016(2) 0.017(2) 0.0039(18) 0.0004(16) 0.0000(15)
C22 0.0137(18) 0.019(2) 0.019(2) 0.0030(18) 0.0037(16) 0.0046(15)
C23 0.0113(16) 0.026(2) 0.014(2) 0.0055(18) 0.0048(16) 0.0000(17)
C24 0.0186(18) 0.015(2) 0.016(2) 0.0032(18) -0.0018(16) -0.0043(15)
C25 0.0127(16) 0.0133(19) 0.0128(19) -0.0015(17) -0.0032(16) -0.0023(14)
C26 0.0185(17) 0.016(2) 0.024(2) 0.0004(18) 0.0007(16) -0.0033(15)
C27 0.0165(16) 0.014(2) 0.017(2) -0.0014(17) -0.0031(16) -0.0017(15)
C28 0.0147(16) 0.019(2) 0.015(2) 0.0005(18) 0.0021(16) 0.0012(15)
C29 0.0144(16) 0.023(2) 0.0115(19) 0.0003(18) -0.0027(16) 0.0007(17)
C30 0.0140(16) 0.030(3) 0.018(2) 0.0035(19) 0.0052(15) 0.0003(15)
C31 0.0184(19) 0.030(3) 0.020(2) -0.004(2) 0.0003(18) 0.0046(17)
C32 0.0226(18) 0.022(2) 0.024(2) -0.0088(19) 0.0002(19) 0.0083(18)
N1 0.0094(13) 0.0153(18) 0.0138(16) 0.0000(14) 0.0000(12) 0.0017(11)
N2 0.0125(14) 0.0120(15) 0.0131(16) 0.0005(15) -0.0017(16) -0.0015(13)
N21 0.0114(12) 0.0122(16) 0.0134(15) 0.0033(14) 0.0013(12) -0.0007(13)
N22 0.0118(14) 0.0130(15) 0.0137(16) 0.0024(15) 0.0022(16) -0.0011(13)
O1 0.0151(10) 0.0123(13) 0.0150(12) -0.0018(14) -0.0013(9) -0.0001(12)
O2 0.0240(13) 0.0265(16) 0.0222(16) 0.0004(14) -0.0085(13) 0.0065(12)
O21 0.0121(10) 0.0163(14) 0.0174(13) 0.0022(14) 0.0024(9) 0.0000(12)
O22 0.0224(14) 0.0346(18) 0.052(2) -0.0066(16) 0.0111(15) 0.0032(14)
O31 0.0279(13) 0.0183(14) 0.0176(14) 0.0075(13) -0.0016(13) 0.0006(11)
O32 0.0256(12) 0.0159(14) 0.0304(16) -0.0045(13) -0.0006(13) -0.0047(12)
O33 0.0170(12) 0.0243(15) 0.0289(16) 0.0075(15) -0.0060(11) -0.0030(12)
O34 0.0269(15) 0.0264(19) 0.0182(15) -0.0012(13) 0.0087(13) -0.0003(12)
Cl1 0.0161(4) 0.0144(5) 0.0169(5) 0.0009(4) 0.0000(4) -0.0010(3)
Fe1 0.01072(19) 0.0120(3) 0.0127(2) 0.0014(3) 0.0004(2) 0.0001(2)

loop_
_atom_type_symbol
_atom_type_description
_atom_type_scat_dispersion_real
_atom_type_scat_dispersion_imag
_atom_type_scat_source
C C 0.0033 0.0016 'International Tables Vol C Tables 4.2.6.8 and 6.1.1.4'
H H 0.0000 0.0000 'International Tables Vol C Tables 4.2.6.8 and 6.1.1.4'
N N 0.0061 0.0033 'International Tables Vol C Tables 4.2.6.8 and 6.1.1.4'
O O 0.0106 0.0060 'International Tables Vol C Tables 4.2.6.8 and 6.1.1.4'
Cl Cl 0.1484 0.1585 'International Tables Vol C Tables 4.2.6.8 and 6.1.1.4'
Fe Fe 0.3463 0.8444 'International Tables Vol C Tables 4.2.6.8 and 6.1.1.4'

loop_
_geom_angle_atom_site_label_1
_geom_angle_atom_site_label_2
_geom_angle_atom_site_label_3
_geom_angle
N1 C1 C2 122.7(3)
N1 C1 H1 118.6
C2 C1 H1 118.6
C3 C2 C1 118.4(3)
C3 C2 H2 120.8
C1 C2 H2 120.8
C2 C3 C4 119.5(4)
C2 C3 H3 120.2
C4 C3 H3 120.2
C3 C4 C5 119.3(4)
C3 C4 H4 120.4
C5 C4 H4 120.4
N1 C5 C4 121.5(4)
N1 C5 C6 113.9(3)
C4 C5 C6 124.5(3)
N2 C6 C5 107.7(3)
N2 C6 H6A 110.2
C5 C6 H6A 110.2
N2 C6 H6B 110.2
C5 C6 H6B 110.2
H6A C6 H6B 108.5
N2 C7 C8 126.1(3)
N2 C7 H7 116.9
C8 C7 H7 116.9
C9 C8 C7 119.9(3)
C9 C8 C11 122.6(3)
C7 C8 C11 117.3(3)
O1 C9 C8 124.4(3)
O1 C9 C10 113.2(3)
C8 C9 C10 122.3(3)
C9 C10 H10A 109.5
C9 C10 H10B 109.5
H10A C10 H10B 109.5
C9 C10 H10C 109.5
H10A C10 H10C 109.5
H10B C10 H10C 109.5
O2 C11 C8 122.1(4)
O2 C11 C12 119.5(3)
C8 C11 C12 118.4(3)
C11 C12 H12A 109.5
C11 C12 H12B 109.5
H12A C12 H12B 109.5
C11 C12 H12C 109.5
H12A C12 H12C 109.5
H12B C12 H12C 109.5
N21 C21 C22 121.9(3)
N21 C21 H21 119.1
C22 C21 H21 119.1
C21 C22 C23 118.9(3)
C21 C22 H22 120.6
C23 C22 H22 120.6
C24 C23 C22 119.4(3)
C24 C23 H23 120.3
C22 C23 H23 120.3
C23 C24 C25 118.8(4)
C23 C24 H24 120.6
C25 C24 H24 120.6
N21 C25 C24 121.7(3)
N21 C25 C26 115.7(3)
C24 C25 C26 122.6(3)
N22 C26 C25 108.7(3)
N22 C26 H26A 109.9
C25 C26 H26A 109.9
N22 C26 H26B 109.9
C25 C26 H26B 109.9
H26A C26 H26B 108.3
N22 C27 C28 127.0(3)
N22 C27 H27 116.5
C28 C27 H27 116.5
C29 C28 C27 120.6(3)
C29 C28 C31 122.6(3)
C27 C28 C31 116.8(3)
O21 C29 C28 123.8(3)
O21 C29 C30 113.0(3)
C28 C29 C30 123.1(3)
C29 C30 H30A 109.5
C29 C30 H30B 109.5
H30A C30 H30B 109.5
C29 C30 H30C 109.5
H30A C30 H30C 109.5
H30B C30 H30C 109.5
O22 C31 C28 122.1(4)
O22 C31 C32 118.1(4)
C28 C31 C32 119.8(3)
C31 C32 H32A 109.5
C31 C32 H32B 109.5
H32A C32 H32B 109.5
C31 C32 H32C 109.5
H32A C32 H32C 109.5
H32B C32 H32C 109.5
C1 N1 C5 118.5(3)
C1 N1 Fe1 126.3(2)
C5 N1 Fe1 115.0(3)
C7 N2 C6 118.7(3)
C7 N2 Fe1 126.9(2)
C6 N2 Fe1 114.0(2)
C21 N21 C25 119.3(3)
C21 N21 Fe1 124.9(2)
C25 N21 Fe1 115.8(2)
C27 N22 C26 116.8(3)
C27 N22 Fe1 126.6(2)
C26 N22 Fe1 116.3(2)
C9 O1 Fe1 128.9(2)
C29 O21 Fe1 130.8(2)
O31 Cl1 O32 109.83(15)
O31 Cl1 O34 109.53(16)
O32 Cl1 O34 109.70(15)
O31 Cl1 O33 109.46(15)
O32 Cl1 O33 108.94(16)
O34 Cl1 O33 109.36(15)
N2 Fe1 O21 87.58(12)
N2 Fe1 O1 90.52(13)
O21 Fe1 O1 92.07(9)
N2 Fe1 N22 178.57(11)
O21 Fe1 N22 91.04(12)
O1 Fe1 N22 89.14(13)
N2 Fe1 N21 98.34(12)
O21 Fe1 N21 173.97(11)
O1 Fe1 N21 89.03(10)
N22 Fe1 N21 83.05(12)
N2 Fe1 N1 81.75(13)
O21 Fe1 N1 91.69(10)
O1 Fe1 N1 171.25(12)
N22 Fe1 N1 98.69(13)
N21 Fe1 N1 88.06(11)

loop_
_geom_bond_atom_site_label_1
_geom_bond_atom_site_label_2
_geom_bond_distance
C1 N1 1.346(4)
C1 C2 1.388(5)
C1 H1 0.9500
C2 C3 1.382(5)
C2 H2 0.9500
C3 C4 1.386(5)
C3 H3 0.9500
C4 C5 1.387(5)
C4 H4 0.9500
C5 N1 1.356(4)
C5 C6 1.493(5)
C6 N2 1.462(4)
C6 H6A 0.9900
C6 H6B 0.9900
C7 N2 1.304(4)
C7 C8 1.420(5)
C7 H7 0.9500
C8 C9 1.410(5)
C8 C11 1.479(5)
C9 O1 1.286(4)
C9 C10 1.504(5)
C10 H10A 0.9800
C10 H10B 0.9800
C10 H10C 0.9800
C11 O2 1.228(4)
C11 C12 1.513(4)
C12 H12A 0.9800
C12 H12B 0.9800
C12 H12C 0.9800
C21 N21 1.341(4)
C21 C22 1.380(5)
C21 H21 0.9500
C22 C23 1.387(5)
C22 H22 0.9500
C23 C24 1.382(5)
C23 H23 0.9500
C24 C25 1.385(4)
C24 H24 0.9500
C25 N21 1.348(4)
C25 C26 1.503(5)
C26 N22 1.470(4)
C26 H26A 0.9900
C26 H26B 0.9900
C27 N22 1.296(4)
C27 C28 1.429(5)
C27 H27 0.9500
C28 C29 1.408(5)
C28 C31 1.474(5)
C29 O21 1.280(4)
C29 C30 1.508(4)
C30 H30A 0.9800
C30 H30B 0.9800
C30 H30C 0.9800
C31 O22 1.236(4)
C31 C32 1.507(5)
C32 H32A 0.9800
C32 H32B 0.9800
C32 H32C 0.9800
N1 Fe1 1.978(3)
N2 Fe1 1.902(3)
N21 Fe1 1.962(2)
N22 Fe1 1.911(3)
O1 Fe1 1.904(2)
O21 Fe1 1.904(2)
O31 Cl1 1.433(2)
O32 Cl1 1.438(2)
O33 Cl1 1.446(2)
O34 Cl1 1.446(2)

loop_
_geom_torsion_atom_site_label_1
_geom_torsion_atom_site_label_2
_geom_torsion_atom_site_label_3
_geom_torsion_atom_site_label_4
_geom_torsion
N1 C1 C2 C3 0.8(5)
C1 C2 C3 C4 -0.5(5)
C2 C3 C4 C5 0.0(5)
C3 C4 C5 N1 0.2(5)
C3 C4 C5 C6 179.6(3)
N1 C5 C6 N2 21.6(4)
C4 C5 C6 N2 -157.8(3)
N2 C7 C8 C9 -12.2(5)
N2 C7 C8 C11 172.5(3)
C7 C8 C9 O1 6.5(5)
C11 C8 C9 O1 -178.5(3)
C7 C8 C9 C10 -169.6(3)
C11 C8 C9 C10 5.4(5)
C9 C8 C11 O2 9.2(5)
C7 C8 C11 O2 -175.7(3)
C9 C8 C11 C12 -171.6(3)
C7 C8 C11 C12 3.5(4)
N21 C21 C22 C23 0.6(6)
C21 C22 C23 C24 0.2(6)
C22 C23 C24 C25 -0.6(6)
C23 C24 C25 N21 0.1(6)
C23 C24 C25 C26 -177.1(3)
N21 C25 C26 N22 5.2(4)
C24 C25 C26 N22 -177.5(3)
N22 C27 C28 C29 -2.9(6)
N22 C27 C28 C31 178.0(4)
C27 C28 C29 O21 3.0(6)
C31 C28 C29 O21 -178.0(3)
C27 C28 C29 C30 -174.2(3)
C31 C28 C29 C30 4.9(6)
C29 C28 C31 O22 17.3(6)
C27 C28 C31 O22 -163.6(4)
C29 C28 C31 C32 -163.7(4)
C27 C28 C31 C32 15.4(5)
C2 C1 N1 C5 -0.6(5)
C2 C1 N1 Fe1 -175.1(2)
C4 C5 N1 C1 0.0(5)
C6 C5 N1 C1 -179.4(3)
C4 C5 N1 Fe1 175.2(3)
C6 C5 N1 Fe1 -4.2(4)
C8 C7 N2 C6 172.5(3)
C8 C7 N2 Fe1 -0.5(5)
C5 C6 N2 C7 155.6(3)
C5 C6 N2 Fe1 -30.5(3)
C22 C21 N21 C25 -1.1(5)
C22 C21 N21 Fe1 177.9(3)
C24 C25 N21 C21 0.7(5)
C26 C25 N21 C21 178.1(3)
C24 C25 N21 Fe1 -178.3(3)
C26 C25 N21 Fe1 -1.0(4)
C28 C27 N22 C26 176.3(3)
C28 C27 N22 Fe1 2.7(6)
C25 C26 N22 C27 178.4(3)
C25 C26 N22 Fe1 -7.3(4)
C8 C9 O1 Fe1 11.6(4)
C10 C9 O1 Fe1 -172.0(2)
C28 C29 O21 Fe1 -3.1(5)
C30 C29 O21 Fe1 174.3(2)
